data_1563831
loop_
_publ_author_name
'Schwarzer, Sandra'
'B\"ohme, Uwe'
'Fels, Sabine'
'G\"unther, Betty'
'Brendler, Erica'

_publ_section_title
;
 (S)-N-[(2-hydroxynaphthalen-1-yl)methylidene]valine -- A valuable ligand
 for the preparation of chiral complexes
;
_journal_name_full 'Inorganica Chimica Acta'
_journal_page_first 136
_journal_page_last 147
_journal_paper_doi 10.1016/j.ica.2018.08.011
_journal_volume 483
_journal_year 2018
_chemical_absolute_configuration rmad
_chemical_formula_moiety '2(C20 H25 N O3 Si), C H Cl3'
_chemical_formula_sum 'C41 H51 Cl3 N2 O6 Si2'
_chemical_formula_weight 830.36
_chemical_melting_point 418
_space_group_crystal_system trigonal
_space_group_IT_number 145
_space_group_name_Hall 'P 32'
_space_group_name_H-M_alt 'P 32'
_atom_sites_solution_hydrogens geom
_cell_angle_alpha 90
_cell_angle_beta 90
_cell_angle_gamma 120
_cell_formula_units_Z 3
_cell_length_a 17.1006(4)
_cell_length_b 17.1006(4)
_cell_length_c 12.5741(3)
_cell_measurement_reflns_used 62966
_cell_measurement_temperature 153(2)
_cell_measurement_theta_max 29.68
_cell_measurement_theta_min 2.12
_cell_volume 3184.42(13)
_computing_cell_refinement 'STOE X-AREA'
_computing_data_collection 'STOE X-AREA'
_computing_data_reduction 'STOE X-RED'
_computing_molecular_graphics 'ORTEP3 (Farrugia, 1997)'
_computing_publication_material 'SHELXL-2014/7 (Sheldrick 2014)'
_computing_structure_refinement 'SHELXL-2014/7 (Sheldrick 2014)'
_computing_structure_solution 'SHELXS97 (Sheldrick, 2008)'
_diffrn_ambient_temperature 153(2)
_diffrn_detector 'image plate (34 cm diameter)'
_diffrn_detector_area_resol_mean 6.67
_diffrn_detector_type STOE
_diffrn_measured_fraction_theta_full 1.000
_diffrn_measured_fraction_theta_max 1.000
_diffrn_measurement_device '2-circle goniometer'
_diffrn_measurement_device_type 'STOE IPDS 2'
_diffrn_radiation_monochromator graphite
_diffrn_radiation_source 'fine-focus sealed tube'
_diffrn_radiation_type MoK\a
_diffrn_radiation_wavelength 0.71073
_diffrn_reflns_av_R_equivalents 0.0937
_diffrn_reflns_av_unetI/netI 0.0506
_diffrn_reflns_Laue_measured_fraction_full 1.000
_diffrn_reflns_Laue_measured_fraction_max 1.000
_diffrn_reflns_limit_h_max 11
_diffrn_reflns_limit_h_min -22
_diffrn_reflns_limit_k_max 22
_diffrn_reflns_limit_k_min 0
_diffrn_reflns_limit_l_max 16
_diffrn_reflns_limit_l_min -16
_diffrn_reflns_number 9768
_diffrn_reflns_point_group_measured_fraction_full 1.000
_diffrn_reflns_point_group_measured_fraction_max 1.000
_diffrn_reflns_theta_full 25.242
_diffrn_reflns_theta_max 27.470
_diffrn_reflns_theta_min 2.125
_exptl_absorpt_coefficient_mu 0.320
_exptl_absorpt_correction_T_max 0.9694
_exptl_absorpt_correction_T_min 0.7267
_exptl_absorpt_correction_type integration
_exptl_absorpt_process_details 'X-RED; Stoe, 2009'
_exptl_crystal_colour Yellow
_exptl_crystal_density_diffrn 1.299
_exptl_crystal_description Needle
_exptl_crystal_F_000 1314
_exptl_crystal_size_max 0.400
_exptl_crystal_size_mid 0.350
_exptl_crystal_size_min 0.200
_refine_diff_density_max 0.575
_refine_diff_density_min -0.798
_refine_diff_density_rms 0.091
_refine_ls_abs_structure_details
;
 Flack x determined using 3062 quotients [(I+)-(I-)]/[(I+)+(I-)]
 (Parsons, Flack and Wagner, Acta Cryst. B69 (2013) 249-259).
;
_refine_ls_abs_structure_Flack 0.02(5)
_refine_ls_extinction_coef 0.014(3)
_refine_ls_extinction_expression Fc^*^=kFc[1+0.001xFc^2^\l^3^/sin(2\q)]^-1/4^
_refine_ls_extinction_method 'SHELXL-2014/7 (Sheldrick 2014'
_refine_ls_goodness_of_fit_ref 1.068
_refine_ls_hydrogen_treatment constr
_refine_ls_matrix_type full
_refine_ls_number_parameters 517
_refine_ls_number_reflns 9768
_refine_ls_number_restraints 25
_refine_ls_restrained_S_all 1.068
_refine_ls_R_factor_all 0.0970
_refine_ls_R_factor_gt 0.0723
_refine_ls_shift/su_max 0.000
_refine_ls_shift/su_mean 0.000
_refine_ls_structure_factor_coef Fsqd
_refine_ls_weighting_details 'w=1/[\s^2^(Fo^2^)+(0.1282P)^2^+0.7471P] where P=(Fo^2^+2Fc^2^)/3'
_refine_ls_weighting_scheme calc
_refine_ls_wR_factor_gt 0.1828
_refine_ls_wR_factor_ref 0.2061
_reflns_Friedel_coverage 1.000
_reflns_Friedel_fraction_full 1.000
_reflns_Friedel_fraction_max 1.000
_reflns_number_gt 7612
_reflns_number_total 9768
_reflns_threshold_expression 'I > 2\s(I)'
_cod_data_source_file k89F_34.cif
_cod_data_source_block k89F_34
_cod_original_cell_volume 3184.42(17)
_cod_database_code 1563831
_shelx_space_group_comment
;
The symmetry employed for this shelxl refinement is uniquely defined
by the following loop, which should always be used as a source of
symmetry information in preference to the above space-group names.
They are only intended as comments.
;
_shelx_estimated_absorpt_t_min 0.883
_shelx_estimated_absorpt_t_max 0.939

loop_
_space_group_symop_operation_xyz
'x, y, z'
'-y, x-y, z+2/3'
'-x+y, -x, z+1/3'

loop_
_atom_site_label
_atom_site_type_symbol
_atom_site_fract_x
_atom_site_fract_y
_atom_site_fract_z
_atom_site_U_iso_or_equiv
_atom_site_adp_type
_atom_site_occupancy
_atom_site_site_symmetry_order
_atom_site_calc_flag
_atom_site_refinement_flags_posn
_atom_site_refinement_flags_adp
_atom_site_refinement_flags_occupancy
_atom_site_disorder_assembly
_atom_site_disorder_group
Si1 Si 0.60014(14) 0.11881(13) 0.26803(13) 0.0347(4) Uani 1 1 d . . . . .
O1 O 0.5046(4) 0.0070(4) 0.2872(4) 0.0456(12) Uani 1 1 d . . . . .
O2 O 0.7031(4) 0.2304(3) 0.2747(3) 0.0411(11) Uani 1 1 d . . . . .
O3 O 0.7907(4) 0.3510(3) 0.3710(4) 0.0419(11) Uani 1 1 d . . . . .
N1 N 0.5898(3) 0.1419(3) 0.4104(4) 0.0260(9) Uani 1 1 d . . . . .
C1 C 0.4352(4) 0.0246(4) 0.4403(5) 0.0327(13) Uani 1 1 d . . . . .
C2 C 0.4340(5) -0.0229(5) 0.3495(6) 0.0426(17) Uani 1 1 d . . . . .
C3 C 0.3579(6) -0.1090(6) 0.3262(8) 0.058(2) Uani 1 1 d . . . . .
H3 H 0.3577 -0.1414 0.2647 0.069 Uiso 1 1 calc R U . . .
C4 C 0.2869(6) -0.1436(6) 0.3917(8) 0.058(2) Uani 1 1 d . . . . .
H4 H 0.2374 -0.2020 0.3769 0.069 Uiso 1 1 calc R U . . .
C5 C 0.2050(5) -0.1330(7) 0.5512(11) 0.073(3) Uani 1 1 d . . . . .
H5 H 0.1544 -0.1902 0.5344 0.088 Uiso 1 1 calc R U . . .
C6 C 0.2019(5) -0.0887(7) 0.6387(12) 0.077(3) Uani 1 1 d . . . . .
H6 H 0.1497 -0.1146 0.6825 0.092 Uiso 1 1 calc R U . . .
C7 C 0.2761(5) -0.0043(6) 0.6644(9) 0.060(2) Uani 1 1 d . . . . .
H7 H 0.2742 0.0269 0.7260 0.071 Uiso 1 1 calc R U . . .
C8 C 0.3518(5) 0.0333(5) 0.6008(7) 0.0450(17) Uani 1 1 d . . . . .
H8 H 0.4014 0.0908 0.6189 0.054 Uiso 1 1 calc R U . . .
C9 C 0.3574(4) -0.0113(5) 0.5097(6) 0.0370(14) Uani 1 1 d . . . . .
C10 C 0.2821(5) -0.0962(5) 0.4837(8) 0.051(2) Uani 1 1 d . . . . .
C11 C 0.5172(4) 0.1029(4) 0.4699(4) 0.0245(10) Uani 1 1 d . . . . .
H11 H 0.5196 0.1288 0.5375 0.029 Uiso 1 1 calc R U . . .
C12 C 0.6689(4) 0.2222(4) 0.4561(4) 0.0232(10) Uani 1 1 d . . . . .
H12 H 0.6479 0.2598 0.4938 0.028 Uiso 1 1 calc R U . . .
C13 C 0.7268(4) 0.2747(4) 0.3629(5) 0.0310(12) Uani 1 1 d . . . . .
C14 C 0.7182(4) 0.1933(4) 0.5360(4) 0.0263(11) Uani 1 1 d . . . . .
H14 H 0.6726 0.1519 0.5890 0.032 Uiso 1 1 calc R U . . .
C15 C 0.7593(5) 0.1424(4) 0.4832(5) 0.0331(13) Uani 1 1 d . . . . .
H15A H 0.8035 0.1811 0.4298 0.050 Uiso 1 1 calc R U . . .
H15B H 0.7116 0.0879 0.4487 0.050 Uiso 1 1 calc R U . . .
H15C H 0.7895 0.1252 0.5370 0.050 Uiso 1 1 calc R U . . .
C16 C 0.7896(5) 0.2765(5) 0.5963(6) 0.0443(16) Uani 1 1 d . . . . .
H16A H 0.8200 0.2579 0.6480 0.066 Uiso 1 1 calc R U . . .
H16B H 0.7603 0.3054 0.6335 0.066 Uiso 1 1 calc R U . . .
H16C H 0.8340 0.3193 0.5458 0.066 Uiso 1 1 calc R U . . .
C17 C 0.6652(7) 0.0686(7) 0.2084(6) 0.054(2) Uani 1 1 d . . . . .
H17A H 0.7303 0.1099 0.2218 0.065 Uiso 0.81(4) 1 calc R U P A 1
H17B H 0.6478 0.0109 0.2449 0.065 Uiso 0.81(4) 1 calc R U P A 1
H17C H 0.7166 0.1179 0.1696 0.065 Uiso 0.19(4) 1 calc R U P A 2
H17D H 0.6914 0.0520 0.2685 0.065 Uiso 0.19(4) 1 calc R U P A 2
C18A C 0.6515(14) 0.0519(17) 0.0949(12) 0.085(7) Uani 0.81(4) 1 d . U P A 1
H18A H 0.6859 0.0237 0.0700 0.127 Uiso 0.81(4) 1 calc R U P A 1
H18B H 0.6722 0.1092 0.0575 0.127 Uiso 0.81(4) 1 calc R U P A 1
H18C H 0.5871 0.0115 0.0806 0.127 Uiso 0.81(4) 1 calc R U P A 1
C18B C 0.623(4) -0.012(5) 0.134(5) 0.07(2) Uani 0.19(4) 1 d . U P A 2
H18D H 0.5685 -0.0176 0.1019 0.111 Uiso 0.19(4) 1 calc R U P A 2
H18E H 0.6077 -0.0672 0.1740 0.111 Uiso 0.19(4) 1 calc R U P A 2
H18F H 0.6665 -0.0039 0.0778 0.111 Uiso 0.19(4) 1 calc R U P A 2
C19 C 0.5443(9) 0.1617(7) 0.1771(7) 0.065(3) Uani 1 1 d . . . . .
H19A H 0.5830 0.1880 0.1136 0.079 Uiso 1 1 calc R U . . .
H19B H 0.4864 0.1098 0.1529 0.079 Uiso 1 1 calc R U . . .
C20 C 0.5251(6) 0.2328(6) 0.2253(7) 0.0479(17) Uani 1 1 d . . . . .
H20A H 0.4808 0.2055 0.2827 0.072 Uiso 1 1 calc R U . . .
H20B H 0.5011 0.2556 0.1702 0.072 Uiso 1 1 calc R U . . .
H20C H 0.5813 0.2829 0.2538 0.072 Uiso 1 1 calc R U . . .
Si2 Si 0.76733(12) 0.84124(12) 0.39588(12) 0.0298(4) Uani 1 1 d . . . . .
O4 O 0.6577(3) 0.8248(4) 0.4228(4) 0.0414(11) Uani 1 1 d . . . . .
O5 O 0.8803(3) 0.8523(3) 0.3939(4) 0.0373(10) Uani 1 1 d . . . . .
O6 O 1.0076(3) 0.8908(4) 0.4810(4) 0.0429(11) Uani 1 1 d . . . . .
N2 N 0.8001(3) 0.8816(3) 0.5347(4) 0.0236(9) Uani 1 1 d . . . . .
C21 C 0.6799(4) 0.9127(4) 0.5778(4) 0.0237(10) Uani 1 1 d . . . . .
C22 C 0.6281(4) 0.8625(4) 0.4905(5) 0.0315(12) Uani 1 1 d . . . . .
C23 C 0.5384(5) 0.8471(5) 0.4763(6) 0.0401(15) Uani 1 1 d . . . . .
H23 H 0.5028 0.8125 0.4178 0.048 Uiso 1 1 calc R U . . .
C24 C 0.5046(5) 0.8824(5) 0.5475(6) 0.0377(14) Uani 1 1 d . . . . .
H24 H 0.4445 0.8706 0.5385 0.045 Uiso 1 1 calc R U . . .
C25 C 0.5186(5) 0.9733(5) 0.7068(6) 0.0389(15) Uani 1 1 d . . . . .
H25 H 0.4586 0.9616 0.6968 0.047 Uiso 1 1 calc R U . . .
C26 C 0.5684(6) 1.0253(5) 0.7895(6) 0.0445(17) Uani 1 1 d . . . . .
H26 H 0.5436 1.0506 0.8365 0.053 Uiso 1 1 calc R U . . .
C27 C 0.6567(5) 1.0416(5) 0.8058(5) 0.0370(14) Uani 1 1 d . . . . .
H27 H 0.6906 1.0770 0.8648 0.044 Uiso 1 1 calc R U . . .
C28 C 0.6944(4) 1.0073(4) 0.7379(5) 0.0304(12) Uani 1 1 d . . . . .
H28 H 0.7548 1.0205 0.7494 0.036 Uiso 1 1 calc R U . . .
C29 C 0.6451(4) 0.9524(4) 0.6512(4) 0.0256(11) Uani 1 1 d . . . . .
C30 C 0.5558(4) 0.9361(4) 0.6345(5) 0.0316(12) Uani 1 1 d . . . . .
C31 C 0.7619(4) 0.9148(4) 0.5980(4) 0.0230(10) Uani 1 1 d . . . . .
H31 H 0.7924 0.9424 0.6623 0.028 Uiso 1 1 calc R U . . .
C32 C 0.8838(4) 0.8875(4) 0.5752(4) 0.0251(11) Uani 1 1 d . . . . .
H32 H 0.9230 0.9493 0.6051 0.030 Uiso 1 1 calc R U . . .
C33 C 0.9301(4) 0.8767(4) 0.4785(5) 0.0310(12) Uani 1 1 d . . . . .
C34 C 0.8645(4) 0.8179(4) 0.6639(5) 0.0311(12) Uani 1 1 d . . . . .
H34 H 0.8298 0.8278 0.7211 0.037 Uiso 1 1 calc R U . . .
C35 C 0.8072(5) 0.7218(5) 0.6242(6) 0.0383(14) Uani 1 1 d . . . . .
H35A H 0.8418 0.7084 0.5724 0.057 Uiso 1 1 calc R U . . .
H35B H 0.7525 0.7149 0.5903 0.057 Uiso 1 1 calc R U . . .
H35C H 0.7903 0.6799 0.6843 0.057 Uiso 1 1 calc R U . . .
C36 C 0.9525(6) 0.8324(7) 0.7124(7) 0.0514(19) Uani 1 1 d . . . . .
H36A H 0.9390 0.7920 0.7734 0.077 Uiso 1 1 calc R U . . .
H36B H 0.9888 0.8953 0.7359 0.077 Uiso 1 1 calc R U . . .
H36C H 0.9862 0.8194 0.6590 0.077 Uiso 1 1 calc R U . . .
C37 C 0.7185(6) 0.7224(5) 0.3451(6) 0.0469(18) Uani 1 1 d . . . . .
H37A H 0.7508 0.7259 0.2784 0.056 Uiso 0.6 1 calc R U P B 3
H37B H 0.7349 0.6896 0.3972 0.056 Uiso 0.6 1 calc R U P B 3
H37C H 0.7634 0.7184 0.2992 0.056 Uiso 0.4 1 calc R U P C 4
H37D H 0.7051 0.6809 0.4059 0.056 Uiso 0.4 1 calc R U P C 4
C38A C 0.6183(14) 0.6630(12) 0.322(2) 0.064(6) Uani 0.6 1 d . U P D 3
H38A H 0.6025 0.6846 0.2582 0.096 Uiso 0.6 1 calc R U P D 3
H38B H 0.5833 0.6654 0.3828 0.096 Uiso 0.6 1 calc R U P D 3
H38C H 0.6044 0.6006 0.3115 0.096 Uiso 0.6 1 calc R U P D 3
C38B C 0.632(4) 0.694(3) 0.282(4) 0.096(14) Uani 0.4 1 d . U P D 4
H38D H 0.5939 0.6278 0.2855 0.144 Uiso 0.4 1 calc R U P D 4
H38E H 0.6477 0.7122 0.2076 0.144 Uiso 0.4 1 calc R U P D 4
H38F H 0.6000 0.7222 0.3121 0.144 Uiso 0.4 1 calc R U P D 4
C39 C 0.8027(7) 0.9359(6) 0.2998(7) 0.058(2) Uani 1 1 d . . . . .
H39A H 0.8270 0.9222 0.2354 0.070 Uiso 1 1 calc R U . . .
H39B H 0.7486 0.9388 0.2781 0.070 Uiso 1 1 calc R U . . .
C40 C 0.8720(8) 1.0267(6) 0.3402(7) 0.059(2) Uani 1 1 d . . . . .
H40A H 0.8459 1.0451 0.3977 0.088 Uiso 1 1 calc R U . . .
H40B H 0.8912 1.0709 0.2823 0.088 Uiso 1 1 calc R U . . .
H40C H 0.9242 1.0238 0.3671 0.088 Uiso 1 1 calc R U . . .
C41 C 0.4643(12) 0.7509(13) 0.0433(17) 0.116(5) Uani 1 1 d . . . . .
H41 H 0.5035 0.7277 0.0149 0.139 Uiso 1 1 calc R U . . .
Cl1 Cl 0.5077(6) 0.7967(5) 0.1671(5) 0.186(3) Uani 1 1 d . . . . .
Cl2 Cl 0.4725(5) 0.8321(4) -0.0471(5) 0.147(2) Uani 1 1 d . . . . .
Cl3 Cl 0.3526(5) 0.6564(4) 0.0488(6) 0.151(2) Uani 1 1 d . . . . .

loop_
_atom_site_aniso_label
_atom_site_aniso_U_11
_atom_site_aniso_U_22
_atom_site_aniso_U_33
_atom_site_aniso_U_23
_atom_site_aniso_U_13
_atom_site_aniso_U_12
Si1 0.0551(11) 0.0427(10) 0.0194(7) -0.0062(7) -0.0087(7) 0.0342(9)
O1 0.057(3) 0.044(3) 0.036(2) -0.019(2) -0.014(2) 0.026(3)
O2 0.061(3) 0.045(3) 0.0208(19) 0.0056(18) 0.006(2) 0.029(3)
O3 0.046(3) 0.032(2) 0.042(3) 0.0093(19) 0.012(2) 0.014(2)
N1 0.029(2) 0.031(2) 0.023(2) -0.0076(18) -0.0086(18) 0.019(2)
C1 0.031(3) 0.030(3) 0.040(3) -0.010(2) -0.016(2) 0.017(3)
C2 0.048(4) 0.038(4) 0.046(4) -0.015(3) -0.028(3) 0.025(3)
C3 0.056(5) 0.042(4) 0.066(5) -0.021(4) -0.035(4) 0.018(4)
C4 0.046(5) 0.044(4) 0.074(6) -0.018(4) -0.038(4) 0.017(4)
C5 0.019(3) 0.045(5) 0.135(10) 0.003(6) -0.015(4) 0.001(3)
C6 0.020(4) 0.062(6) 0.133(10) 0.006(6) 0.016(5) 0.009(4)
C7 0.033(4) 0.052(5) 0.092(7) -0.003(5) 0.008(4) 0.020(3)
C8 0.024(3) 0.034(3) 0.075(5) -0.004(3) 0.003(3) 0.013(3)
C9 0.022(3) 0.034(3) 0.057(4) -0.001(3) -0.011(3) 0.015(2)
C10 0.023(3) 0.038(4) 0.084(6) 0.005(4) -0.019(3) 0.009(3)
C11 0.023(2) 0.024(3) 0.029(3) -0.003(2) -0.007(2) 0.014(2)
C12 0.026(3) 0.024(2) 0.019(2) -0.0041(19) -0.0023(19) 0.012(2)
C13 0.038(3) 0.033(3) 0.029(3) 0.005(2) 0.004(2) 0.023(3)
C14 0.027(3) 0.026(3) 0.022(2) 0.001(2) -0.001(2) 0.011(2)
C15 0.040(3) 0.034(3) 0.032(3) 0.005(2) 0.002(2) 0.024(3)
C16 0.043(4) 0.040(4) 0.047(4) -0.014(3) -0.017(3) 0.018(3)
C17 0.073(6) 0.064(5) 0.041(4) -0.017(4) -0.004(4) 0.046(5)
C18A 0.107(12) 0.120(15) 0.050(7) -0.023(8) 0.011(7) 0.073(12)
C18B 0.08(3) 0.08(3) 0.06(3) -0.02(2) 0.033(19) 0.04(2)
C19 0.110(8) 0.071(6) 0.041(4) -0.014(4) -0.032(5) 0.064(6)
C20 0.048(4) 0.055(4) 0.054(4) 0.007(3) -0.002(3) 0.035(4)
Si2 0.0387(9) 0.0318(8) 0.0219(7) -0.0038(6) -0.0014(6) 0.0200(7)
O4 0.040(3) 0.050(3) 0.041(2) -0.025(2) -0.015(2) 0.029(2)
O5 0.041(2) 0.046(3) 0.029(2) -0.0054(19) 0.0068(18) 0.026(2)
O6 0.031(2) 0.052(3) 0.048(3) 0.000(2) 0.012(2) 0.023(2)
N2 0.022(2) 0.027(2) 0.024(2) 0.0001(17) 0.0006(17) 0.0143(18)
C21 0.024(3) 0.022(2) 0.022(2) 0.0001(19) -0.0005(19) 0.010(2)
C22 0.032(3) 0.032(3) 0.034(3) -0.008(2) -0.009(2) 0.018(3)
C23 0.039(4) 0.042(4) 0.043(4) -0.005(3) -0.012(3) 0.022(3)
C24 0.031(3) 0.040(3) 0.049(4) 0.003(3) -0.004(3) 0.024(3)
C25 0.039(3) 0.044(4) 0.046(4) 0.008(3) 0.006(3) 0.030(3)
C26 0.053(4) 0.053(4) 0.047(4) 0.012(3) 0.021(3) 0.041(4)
C27 0.045(4) 0.041(3) 0.032(3) -0.006(3) 0.003(3) 0.027(3)
C28 0.035(3) 0.026(3) 0.032(3) -0.001(2) 0.003(2) 0.017(2)
C29 0.033(3) 0.020(2) 0.029(3) 0.004(2) 0.001(2) 0.017(2)
C30 0.033(3) 0.032(3) 0.038(3) 0.010(2) 0.005(2) 0.022(3)
C31 0.026(3) 0.021(2) 0.022(2) -0.0035(18) 0.0009(19) 0.011(2)
C32 0.018(2) 0.029(3) 0.027(3) -0.002(2) 0.0023(19) 0.011(2)
C33 0.031(3) 0.031(3) 0.032(3) 0.002(2) 0.008(2) 0.016(2)
C34 0.028(3) 0.040(3) 0.028(3) 0.005(2) 0.003(2) 0.018(3)
C35 0.036(3) 0.034(3) 0.043(3) 0.007(3) 0.004(3) 0.016(3)
C36 0.043(4) 0.068(5) 0.044(4) 0.006(4) -0.012(3) 0.029(4)
C37 0.060(5) 0.044(4) 0.046(4) -0.023(3) -0.014(3) 0.033(4)
C38A 0.052(9) 0.034(8) 0.104(16) -0.032(9) -0.035(10) 0.020(7)
C38B 0.10(2) 0.09(2) 0.10(2) -0.053(18) -0.024(18) 0.047(19)
C39 0.067(5) 0.056(5) 0.043(4) 0.012(4) -0.008(4) 0.023(4)
C40 0.092(7) 0.039(4) 0.047(4) 0.002(3) 0.002(4) 0.034(4)
C41 0.105(11) 0.106(12) 0.143(14) 0.005(11) 0.008(11) 0.058(10)
Cl1 0.236(8) 0.170(6) 0.100(4) -0.002(4) -0.018(4) 0.062(5)
Cl2 0.182(5) 0.140(4) 0.145(4) 0.026(3) -0.022(4) 0.098(4)
Cl3 0.155(5) 0.140(4) 0.172(5) -0.016(4) 0.012(4) 0.085(4)

loop_
_atom_type_symbol
_atom_type_description
_atom_type_scat_dispersion_real
_atom_type_scat_dispersion_imag
_atom_type_scat_source
C C 0.0033 0.0016 'International Tables Vol C Tables 4.2.6.8 and 6.1.1.4'
H H 0.0000 0.0000 'International Tables Vol C Tables 4.2.6.8 and 6.1.1.4'
Cl Cl 0.1484 0.1585 'International Tables Vol C Tables 4.2.6.8 and 6.1.1.4'
N N 0.0061 0.0033 'International Tables Vol C Tables 4.2.6.8 and 6.1.1.4'
O O 0.0106 0.0060 'International Tables Vol C Tables 4.2.6.8 and 6.1.1.4'
Si Si 0.0817 0.0704 'International Tables Vol C Tables 4.2.6.8 and 6.1.1.4'

loop_
_exptl_crystal_face_index_h
_exptl_crystal_face_index_k
_exptl_crystal_face_index_l
_exptl_crystal_face_perp_dist
30 11 15 0.2017
30 -1 24 0.1146
30 0 7 0.1609
-30 11 -5 0.3300
30 -6 13 0.1770
-30 -8 -16 0.1373
-30 -3 -20 0.0676

loop_
_geom_angle_atom_site_label_1
_geom_angle_atom_site_label_2
_geom_angle_atom_site_label_3
_geom_angle
_geom_angle_site_symmetry_1
_geom_angle_site_symmetry_3
O1 Si1 O2 169.1(2) . .
O1 Si1 C19 97.4(4) . .
O2 Si1 C19 91.9(4) . .
O1 Si1 N1 88.0(2) . .
O2 Si1 N1 83.1(2) . .
C19 Si1 N1 112.7(3) . .
O1 Si1 C17 89.9(4) . .
O2 Si1 C17 90.8(4) . .
C19 Si1 C17 118.4(4) . .
N1 Si1 C17 128.7(3) . .
C2 O1 Si1 131.5(4) . .
C13 O2 Si1 120.3(4) . .
C11 N1 C12 116.4(4) . .
C11 N1 Si1 127.4(4) . .
C12 N1 Si1 115.5(4) . .
C2 C1 C11 118.8(6) . .
C2 C1 C9 120.3(6) . .
C11 C1 C9 120.5(6) . .
O1 C2 C1 121.4(6) . .
O1 C2 C3 117.9(7) . .
C1 C2 C3 120.6(8) . .
C4 C3 C2 119.3(8) . .
C4 C3 H3 120.3 . .
C2 C3 H3 120.3 . .
C3 C4 C10 122.8(7) . .
C3 C4 H4 118.6 . .
C10 C4 H4 118.6 . .
C6 C5 C10 121.6(8) . .
C6 C5 H5 119.2 . .
C10 C5 H5 119.2 . .
C5 C6 C7 119.8(9) . .
C5 C6 H6 120.1 . .
C7 C6 H6 120.1 . .
C8 C7 C6 120.1(10) . .
C8 C7 H7 119.9 . .
C6 C7 H7 119.9 . .
C7 C8 C9 121.5(7) . .
C7 C8 H8 119.2 . .
C9 C8 H8 119.2 . .
C8 C9 C10 118.1(7) . .
C8 C9 C1 124.0(6) . .
C10 C9 C1 117.9(7) . .
C9 C10 C5 118.8(9) . .
C9 C10 C4 119.1(8) . .
C5 C10 C4 122.1(8) . .
N1 C11 C1 124.6(5) . .
N1 C11 H11 117.7 . .
C1 C11 H11 117.7 . .
N1 C12 C13 106.0(4) . .
N1 C12 C14 110.4(4) . .
C13 C12 C14 113.3(5) . .
N1 C12 H12 109.0 . .
C13 C12 H12 109.0 . .
C14 C12 H12 109.0 . .
O3 C13 O2 123.4(6) . .
O3 C13 C12 123.0(6) . .
O2 C13 C12 113.5(5) . .
C15 C14 C16 111.4(5) . .
C15 C14 C12 112.5(5) . .
C16 C14 C12 109.5(5) . .
C15 C14 H14 107.7 . .
C16 C14 H14 107.7 . .
C12 C14 H14 107.7 . .
C14 C15 H15A 109.5 . .
C14 C15 H15B 109.5 . .
H15A C15 H15B 109.5 . .
C14 C15 H15C 109.5 . .
H15A C15 H15C 109.5 . .
H15B C15 H15C 109.5 . .
C14 C16 H16A 109.5 . .
C14 C16 H16B 109.5 . .
H16A C16 H16B 109.5 . .
C14 C16 H16C 109.5 . .
H16A C16 H16C 109.5 . .
H16B C16 H16C 109.5 . .
C18A C17 Si1 114.2(9) . .
C18B C17 Si1 123(2) . .
C18A C17 H17A 108.7 . .
Si1 C17 H17A 108.7 . .
C18A C17 H17B 108.7 . .
Si1 C17 H17B 108.7 . .
H17A C17 H17B 107.6 . .
C18B C17 H17C 106.6 . .
Si1 C17 H17C 106.6 . .
C18B C17 H17D 106.6 . .
Si1 C17 H17D 106.6 . .
H17C C17 H17D 106.5 . .
C17 C18A H18A 109.5 . .
C17 C18A H18B 109.5 . .
H18A C18A H18B 109.5 . .
C17 C18A H18C 109.5 . .
H18A C18A H18C 109.5 . .
H18B C18A H18C 109.5 . .
C17 C18B H18D 109.5 . .
C17 C18B H18E 109.5 . .
H18D C18B H18E 109.5 . .
C17 C18B H18F 109.5 . .
H18D C18B H18F 109.5 . .
H18E C18B H18F 109.5 . .
C20 C19 Si1 115.1(5) . .
C20 C19 H19A 108.5 . .
Si1 C19 H19A 108.5 . .
C20 C19 H19B 108.5 . .
Si1 C19 H19B 108.5 . .
H19A C19 H19B 107.5 . .
C19 C20 H20A 109.5 . .
C19 C20 H20B 109.5 . .
H20A C20 H20B 109.5 . .
C19 C20 H20C 109.5 . .
H20A C20 H20C 109.5 . .
H20B C20 H20C 109.5 . .
O4 Si2 O5 169.4(2) . .
O4 Si2 N2 88.8(2) . .
O5 Si2 N2 82.4(2) . .
O4 Si2 C39 96.9(4) . .
O5 Si2 C39 91.9(4) . .
N2 Si2 C39 112.3(3) . .
O4 Si2 C37 91.7(3) . .
O5 Si2 C37 89.0(3) . .
N2 Si2 C37 127.5(3) . .
C39 Si2 C37 119.7(4) . .
C22 O4 Si2 132.7(4) . .
C33 O5 Si2 120.6(4) . .
C31 N2 C32 115.7(4) . .
C31 N2 Si2 127.0(4) . .
C32 N2 Si2 116.9(3) . .
C22 C21 C31 118.3(5) . .
C22 C21 C29 120.5(5) . .
C31 C21 C29 120.9(5) . .
O4 C22 C21 121.8(5) . .
O4 C22 C23 118.0(6) . .
C21 C22 C23 120.1(6) . .
C24 C23 C22 119.3(6) . .
C24 C23 H23 120.3 . .
C22 C23 H23 120.3 . .
C23 C24 C30 122.4(6) . .
C23 C24 H24 118.8 . .
C30 C24 H24 118.8 . .
C26 C25 C30 120.4(6) . .
C26 C25 H25 119.8 . .
C30 C25 H25 119.8 . .
C25 C26 C27 120.1(6) . .
C25 C26 H26 119.9 . .
C27 C26 H26 119.9 . .
C28 C27 C26 120.9(7) . .
C28 C27 H27 119.5 . .
C26 C27 H27 119.5 . .
C27 C28 C29 121.0(6) . .
C27 C28 H28 119.5 . .
C29 C28 H28 119.5 . .
C28 C29 C30 118.0(5) . .
C28 C29 C21 124.0(5) . .
C30 C29 C21 118.0(5) . .
C24 C30 C29 119.7(6) . .
C24 C30 C25 120.8(6) . .
C29 C30 C25 119.5(6) . .
N2 C31 C21 125.4(5) . .
N2 C31 H31 117.3 . .
C21 C31 H31 117.3 . .
N2 C32 C33 105.3(5) . .
N2 C32 C34 111.8(4) . .
C33 C32 C34 114.2(5) . .
N2 C32 H32 108.4 . .
C33 C32 H32 108.4 . .
C34 C32 H32 108.4 . .
O6 C33 O5 123.9(6) . .
O6 C33 C32 122.6(6) . .
O5 C33 C32 113.6(5) . .
C35 C34 C36 111.0(6) . .
C35 C34 C32 111.8(5) . .
C36 C34 C32 110.5(5) . .
C35 C34 H34 107.8 . .
C36 C34 H34 107.8 . .
C32 C34 H34 107.8 . .
C34 C35 H35A 109.5 . .
C34 C35 H35B 109.5 . .
H35A C35 H35B 109.5 . .
C34 C35 H35C 109.5 . .
H35A C35 H35C 109.5 . .
H35B C35 H35C 109.5 . .
C34 C36 H36A 109.5 . .
C34 C36 H36B 109.5 . .
H36A C36 H36B 109.5 . .
C34 C36 H36C 109.5 . .
H36A C36 H36C 109.5 . .
H36B C36 H36C 109.5 . .
C38A C37 Si2 122.0(9) . .
C38B C37 Si2 111.2(19) . .
C38A C37 H37A 106.8 . .
Si2 C37 H37A 106.8 . .
C38A C37 H37B 106.8 . .
Si2 C37 H37B 106.8 . .
H37A C37 H37B 106.7 . .
C38B C37 H37C 109.4 . .
Si2 C37 H37C 109.4 . .
C38B C37 H37D 109.4 . .
Si2 C37 H37D 109.4 . .
H37C C37 H37D 108.0 . .
C37 C38A H38A 109.5 . .
C37 C38A H38B 109.5 . .
H38A C38A H38B 109.5 . .
C37 C38A H38C 109.5 . .
H38A C38A H38C 109.5 . .
H38B C38A H38C 109.5 . .
C37 C38B H38D 109.5 . .
C37 C38B H38E 109.5 . .
H38D C38B H38E 109.5 . .
C37 C38B H38F 109.5 . .
H38D C38B H38F 109.5 . .
H38E C38B H38F 109.5 . .
C40 C39 Si2 115.3(6) . .
C40 C39 H39A 108.5 . .
Si2 C39 H39A 108.5 . .
C40 C39 H39B 108.5 . .
Si2 C39 H39B 108.5 . .
H39A C39 H39B 107.5 . .
C39 C40 H40A 109.5 . .
C39 C40 H40B 109.5 . .
H40A C40 H40B 109.5 . .
C39 C40 H40C 109.5 . .
H40A C40 H40C 109.5 . .
H40B C40 H40C 109.5 . .
Cl1 C41 Cl2 112.3(11) . .
Cl1 C41 Cl3 113.3(12) . .
Cl2 C41 Cl3 111.7(11) . .
Cl1 C41 H41 106.3 . .
Cl2 C41 H41 106.3 . .
Cl3 C41 H41 106.3 . .

loop_
_geom_bond_atom_site_label_1
_geom_bond_atom_site_label_2
_geom_bond_distance
_geom_bond_site_symmetry_2
Si1 O1 1.806(6) .
Si1 O2 1.841(6) .
Si1 C19 1.859(8) .
Si1 N1 1.860(5) .
Si1 C17 1.869(8) .
O1 C2 1.310(10) .
O2 C13 1.289(8) .
O3 C13 1.217(8) .
N1 C11 1.310(8) .
N1 C12 1.479(7) .
C1 C2 1.395(10) .
C1 C11 1.422(8) .
C1 C9 1.446(10) .
C2 C3 1.425(10) .
C3 C4 1.336(15) .
C3 H3 0.9500 .
C4 C10 1.437(14) .
C4 H4 0.9500 .
C5 C6 1.351(17) .
C5 C10 1.424(14) .
C5 H5 0.9500 .
C6 C7 1.402(13) .
C6 H6 0.9500 .
C7 C8 1.377(12) .
C7 H7 0.9500 .
C8 C9 1.406(11) .
C8 H8 0.9500 .
C9 C10 1.416(10) .
C11 H11 0.9500 .
C12 C13 1.506(8) .
C12 C14 1.543(8) .
C12 H12 1.0000 .
C14 C15 1.520(8) .
C14 C16 1.534(9) .
C14 H14 1.0000 .
C15 H15A 0.9800 .
C15 H15B 0.9800 .
C15 H15C 0.9800 .
C16 H16A 0.9800 .
C16 H16B 0.9800 .
C16 H16C 0.9800 .
C17 C18A 1.451(15) .
C17 C18B 1.52(6) .
C17 H17A 0.9900 .
C17 H17B 0.9900 .
C17 H17C 0.9900 .
C17 H17D 0.9900 .
C18A H18A 0.9800 .
C18A H18B 0.9800 .
C18A H18C 0.9800 .
C18B H18D 0.9800 .
C18B H18E 0.9800 .
C18B H18F 0.9800 .
C19 C20 1.535(12) .
C19 H19A 0.9900 .
C19 H19B 0.9900 .
C20 H20A 0.9800 .
C20 H20B 0.9800 .
C20 H20C 0.9800 .
Si2 O4 1.783(5) .
Si2 O5 1.845(5) .
Si2 N2 1.858(5) .
Si2 C39 1.863(8) .
Si2 C37 1.880(7) .
O4 C22 1.313(8) .
O5 C33 1.294(8) .
O6 C33 1.224(8) .
N2 C31 1.324(7) .
N2 C32 1.474(7) .
C21 C22 1.401(8) .
C21 C31 1.407(8) .
C21 C29 1.440(8) .
C22 C23 1.433(9) .
C23 C24 1.358(10) .
C23 H23 0.9500 .
C24 C30 1.415(10) .
C24 H24 0.9500 .
C25 C26 1.356(12) .
C25 C30 1.428(9) .
C25 H25 0.9500 .
C26 C27 1.407(11) .
C26 H26 0.9500 .
C27 C28 1.367(8) .
C27 H27 0.9500 .
C28 C29 1.411(8) .
C28 H28 0.9500 .
C29 C30 1.425(8) .
C31 H31 0.9500 .
C32 C33 1.511(8) .
C32 C34 1.542(8) .
C32 H32 1.0000 .
C34 C35 1.516(10) .
C34 C36 1.524(9) .
C34 H34 1.0000 .
C35 H35A 0.9800 .
C35 H35B 0.9800 .
C35 H35C 0.9800 .
C36 H36A 0.9800 .
C36 H36B 0.9800 .
C36 H36C 0.9800 .
C37 C38A 1.52(2) .
C37 C38B 1.52(5) .
C37 H37A 0.9900 .
C37 H37B 0.9900 .
C37 H37C 0.9900 .
C37 H37D 0.9900 .
C38A H38A 0.9800 .
C38A H38B 0.9800 .
C38A H38C 0.9800 .
C38B H38D 0.9800 .
C38B H38E 0.9800 .
C38B H38F 0.9800 .
C39 C40 1.494(13) .
C39 H39A 0.9900 .
C39 H39B 0.9900 .
C40 H40A 0.9800 .
C40 H40B 0.9800 .
C40 H40C 0.9800 .
C41 Cl1 1.73(2) .
C41 Cl2 1.74(2) .
C41 Cl3 1.783(19) .
C41 H41 1.0000 .

loop_
_geom_hbond_atom_site_label_D
_geom_hbond_atom_site_label_H
_geom_hbond_atom_site_label_A
_geom_hbond_distance_DH
_geom_hbond_distance_HA
_geom_hbond_distance_DA
_geom_hbond_angle_DHA
_geom_hbond_site_symmetry_A
C11 H11 O3 0.95 2.41 3.347(7) 167.7 3_665
C31 H31 O6 0.95 2.34 3.272(7) 167.6 3_675

loop_
_geom_torsion_atom_site_label_1
_geom_torsion_atom_site_label_2
_geom_torsion_atom_site_label_3
_geom_torsion_atom_site_label_4
_geom_torsion
_geom_torsion_site_symmetry_1
_geom_torsion_site_symmetry_2
_geom_torsion_site_symmetry_3
_geom_torsion_site_symmetry_4
O2 Si1 O1 C2 66.7(16) . . . .
C19 Si1 O1 C2 -80.9(7) . . . .
N1 Si1 O1 C2 31.7(6) . . . .
C17 Si1 O1 C2 160.4(7) . . . .
O1 Si1 O2 C13 -33.7(16) . . . .
C19 Si1 O2 C13 114.2(6) . . . .
N1 Si1 O2 C13 1.5(5) . . . .
C17 Si1 O2 C13 -127.4(5) . . . .
O1 Si1 N1 C11 -25.1(5) . . . .
O2 Si1 N1 C11 161.2(5) . . . .
C19 Si1 N1 C11 72.0(7) . . . .
C17 Si1 N1 C11 -113.4(6) . . . .
O1 Si1 N1 C12 164.7(4) . . . .
O2 Si1 N1 C12 -9.0(4) . . . .
C19 Si1 N1 C12 -98.1(6) . . . .
C17 Si1 N1 C12 76.5(6) . . . .
Si1 O1 C2 C1 -21.7(10) . . . .
Si1 O1 C2 C3 162.8(6) . . . .
C11 C1 C2 O1 -5.4(10) . . . .
C9 C1 C2 O1 -178.1(6) . . . .
C11 C1 C2 C3 170.1(6) . . . .
C9 C1 C2 C3 -2.6(10) . . . .
O1 C2 C3 C4 176.3(8) . . . .
C1 C2 C3 C4 0.7(12) . . . .
C2 C3 C4 C10 2.3(13) . . . .
C10 C5 C6 C7 0.0(17) . . . .
C5 C6 C7 C8 0.1(17) . . . .
C6 C7 C8 C9 -0.5(14) . . . .
C7 C8 C9 C10 0.8(12) . . . .
C7 C8 C9 C1 -179.6(8) . . . .
C2 C1 C9 C8 -178.1(7) . . . .
C11 C1 C9 C8 9.4(10) . . . .
C2 C1 C9 C10 1.5(9) . . . .
C11 C1 C9 C10 -171.0(6) . . . .
C8 C9 C10 C5 -0.7(11) . . . .
C1 C9 C10 C5 179.7(7) . . . .
C8 C9 C10 C4 -179.1(7) . . . .
C1 C9 C10 C4 1.3(10) . . . .
C6 C5 C10 C9 0.3(14) . . . .
C6 C5 C10 C4 178.7(10) . . . .
C3 C4 C10 C9 -3.3(12) . . . .
C3 C4 C10 C5 178.4(9) . . . .
C12 N1 C11 C1 -179.2(5) . . . .
Si1 N1 C11 C1 10.7(8) . . . .
C2 C1 C11 N1 10.0(9) . . . .
C9 C1 C11 N1 -177.4(5) . . . .
C11 N1 C12 C13 -157.9(5) . . . .
Si1 N1 C12 C13 13.4(5) . . . .
C11 N1 C12 C14 79.1(6) . . . .
Si1 N1 C12 C14 -109.6(4) . . . .
Si1 O2 C13 O3 -175.2(5) . . . .
Si1 O2 C13 C12 6.1(7) . . . .
N1 C12 C13 O3 169.2(6) . . . .
C14 C12 C13 O3 -69.6(7) . . . .
N1 C12 C13 O2 -12.0(7) . . . .
C14 C12 C13 O2 109.1(6) . . . .
N1 C12 C14 C15 65.1(6) . . . .
C13 C12 C14 C15 -53.5(7) . . . .
N1 C12 C14 C16 -170.4(5) . . . .
C13 C12 C14 C16 70.9(6) . . . .
O1 Si1 C17 C18A 86.9(13) . . . .
O2 Si1 C17 C18A -103.9(13) . . . .
C19 Si1 C17 C18A -11.4(14) . . . .
N1 Si1 C17 C18A 174.3(12) . . . .
O1 Si1 C17 C18B 40(4) . . . .
O2 Si1 C17 C18B -151(4) . . . .
C19 Si1 C17 C18B -59(4) . . . .
N1 Si1 C17 C18B 127(4) . . . .
O1 Si1 C19 C20 109.1(8) . . . .
O2 Si1 C19 C20 -65.1(8) . . . .
N1 Si1 C19 C20 18.2(10) . . . .
C17 Si1 C19 C20 -157.0(8) . . . .
O5 Si2 O4 C22 59.9(17) . . . .
N2 Si2 O4 C22 26.3(7) . . . .
C39 Si2 O4 C22 -86.1(7) . . . .
C37 Si2 O4 C22 153.8(7) . . . .
O4 Si2 O5 C33 -31.5(16) . . . .
N2 Si2 O5 C33 2.5(5) . . . .
C39 Si2 O5 C33 114.7(6) . . . .
C37 Si2 O5 C33 -125.6(6) . . . .
O4 Si2 N2 C31 -22.3(5) . . . .
O5 Si2 N2 C31 163.6(5) . . . .
C39 Si2 N2 C31 74.6(6) . . . .
C37 Si2 N2 C31 -113.5(6) . . . .
O4 Si2 N2 C32 165.4(4) . . . .
O5 Si2 N2 C32 -8.7(4) . . . .
C39 Si2 N2 C32 -97.7(5) . . . .
C37 Si2 N2 C32 74.2(5) . . . .
Si2 O4 C22 C21 -16.4(10) . . . .
Si2 O4 C22 C23 166.9(5) . . . .
C31 C21 C22 O4 -6.1(9) . . . .
C29 C21 C22 O4 -179.4(6) . . . .
C31 C21 C22 C23 170.5(6) . . . .
C29 C21 C22 C23 -2.7(9) . . . .
O4 C22 C23 C24 177.5(7) . . . .
C21 C22 C23 C24 0.7(10) . . . .
C22 C23 C24 C30 1.5(11) . . . .
C30 C25 C26 C27 -1.1(11) . . . .
C25 C26 C27 C28 1.3(11) . . . .
C26 C27 C28 C29 -1.7(10) . . . .
C27 C28 C29 C30 1.8(9) . . . .
C27 C28 C29 C21 -178.8(6) . . . .
C22 C21 C29 C28 -176.9(6) . . . .
C31 C21 C29 C28 10.0(8) . . . .
C22 C21 C29 C30 2.4(8) . . . .
C31 C21 C29 C30 -170.6(5) . . . .
C23 C24 C30 C29 -1.8(10) . . . .
C23 C24 C30 C25 179.0(7) . . . .
C28 C29 C30 C24 179.2(6) . . . .
C21 C29 C30 C24 -0.2(8) . . . .
C28 C29 C30 C25 -1.6(8) . . . .
C21 C29 C30 C25 179.0(5) . . . .
C26 C25 C30 C24 -179.5(7) . . . .
C26 C25 C30 C29 1.3(10) . . . .
C32 N2 C31 C21 -176.9(5) . . . .
Si2 N2 C31 C21 10.7(8) . . . .
C22 C21 C31 N2 7.9(9) . . . .
C29 C21 C31 N2 -178.8(5) . . . .
C31 N2 C32 C33 -161.0(5) . . . .
Si2 N2 C32 C33 12.2(6) . . . .
C31 N2 C32 C34 74.4(6) . . . .
Si2 N2 C32 C34 -112.5(5) . . . .
Si2 O5 C33 O6 -175.2(5) . . . .
Si2 O5 C33 C32 4.1(7) . . . .
N2 C32 C33 O6 169.4(6) . . . .
C34 C32 C33 O6 -67.5(8) . . . .
N2 C32 C33 O5 -9.9(7) . . . .
C34 C32 C33 O5 113.2(6) . . . .
N2 C32 C34 C35 62.0(6) . . . .
C33 C32 C34 C35 -57.5(7) . . . .
N2 C32 C34 C36 -173.7(6) . . . .
C33 C32 C34 C36 66.8(7) . . . .
O4 Si2 C37 C38A 11.6(14) . . . .
O5 Si2 C37 C38A -179.0(14) . . . .
N2 Si2 C37 C38A 101.4(14) . . . .
C39 Si2 C37 C38A -87.3(14) . . . .
O4 Si2 C37 C38B 38(2) . . . .
O5 Si2 C37 C38B -153(2) . . . .
N2 Si2 C37 C38B 128(2) . . . .
C39 Si2 C37 C38B -61(2) . . . .
O4 Si2 C39 C40 107.7(8) . . . .
O5 Si2 C39 C40 -66.4(8) . . . .
N2 Si2 C39 C40 16.2(9) . . . .
C37 Si2 C39 C40 -156.4(7) . . . .
